data_7224319
loop_
_publ_author_name
'Bhattacharyya,, Bhaswati'
'Kundu, Arijit'
'Das, Aniruddha'
'Dhara, Kaliprasanna'
'Guchhait, Nikhil'

_publ_section_title
;
 One-pot protocol for J-aggregated anthraimidazolediones catalyzed by
 phosphotungstic acid in PEG-400 under aerobic condition
;
_journal_name_full 'RSC Adv.'
_journal_paper_doi 10.1039/C5RA19190D
_journal_year 2016
_chemical_formula_sum 'C19 H12 N2 O3 S'
_chemical_formula_weight 347.27
_chemical_name_systematic
;
 ?
;
_space_group_IT_number 14
_symmetry_cell_setting Mnonclinic
_symmetry_space_group_name_Hall '-P 2ybc'
_symmetry_space_group_name_H-M 'P 1 21/c 1'
_atom_sites_solution_hydrogens geom
_atom_sites_solution_primary direct
_atom_sites_solution_secondary difmap
_audit_creation_method SHELXL-97
_audit_update_record
;
2015-03-11 deposited with the CCDC.
2016-02-16 downloaded from the CCDC.
;
_cell_angle_alpha 90.00
_cell_angle_beta 92.583(14)
_cell_angle_gamma 90.00
_cell_formula_units_Z 4
_cell_length_a 12.513(5)
_cell_length_b 14.980(6)
_cell_length_c 8.251(4)
_cell_measurement_reflns_used 16744
_cell_measurement_temperature 296(2)
_cell_measurement_theta_max 24.82
_cell_measurement_theta_min 1.63
_cell_volume 1545.0(12)
_computing_cell_refinement 'Bruker SMART'
_computing_data_collection 'Bruker SMART'
_computing_data_reduction 'Bruker SAINT'
_computing_molecular_graphics 'Ortep-3 for Windows (Farrugia, 1997)'
_computing_publication_material 'WINGX V1.80.03'
_computing_structure_refinement 'SHELXL-97 (Sheldrick, 1997)'
_computing_structure_solution 'SHELXS-97 (Sheldrick, 1990)'
_diffrn_ambient_temperature 296(2)
_diffrn_measured_fraction_theta_full 0.995
_diffrn_measured_fraction_theta_max 0.995
_diffrn_radiation_monochromator graphite
_diffrn_radiation_source 'fine-focus sealed tube'
_diffrn_radiation_type MoK\a
_diffrn_radiation_wavelength 0.71073
_diffrn_reflns_av_R_equivalents 0.0631
_diffrn_reflns_av_sigmaI/netI 0.0453
_diffrn_reflns_limit_h_max 14
_diffrn_reflns_limit_h_min -13
_diffrn_reflns_limit_k_max 17
_diffrn_reflns_limit_k_min -17
_diffrn_reflns_limit_l_max 9
_diffrn_reflns_limit_l_min -9
_diffrn_reflns_number 16744
_diffrn_reflns_theta_full 24.82
_diffrn_reflns_theta_max 24.82
_diffrn_reflns_theta_min 1.63
_exptl_absorpt_coefficient_mu 0.231
_exptl_absorpt_correction_T_max 0.9737
_exptl_absorpt_correction_T_min 0.9320
_exptl_absorpt_correction_type empirical
_exptl_absorpt_process_details SADABS
_exptl_crystal_colour white
_exptl_crystal_density_diffrn 1.493
_exptl_crystal_density_method 'not measured'
_exptl_crystal_description Needle
_exptl_crystal_F_000 692
_exptl_crystal_size_max 0.32
_exptl_crystal_size_mid 0.24
_exptl_crystal_size_min 0.12
_refine_diff_density_max 1.010
_refine_diff_density_min -0.430
_refine_diff_density_rms 0.125
_refine_ls_extinction_method none
_refine_ls_goodness_of_fit_ref 1.488
_refine_ls_hydrogen_treatment mixed
_refine_ls_matrix_type full
_refine_ls_number_parameters 240
_refine_ls_number_reflns 2650
_refine_ls_number_restraints 0
_refine_ls_restrained_S_all 1.488
_refine_ls_R_factor_all 0.1477
_refine_ls_R_factor_gt 0.1220
_refine_ls_shift/su_max 0.000
_refine_ls_shift/su_mean 0.000
_refine_ls_structure_factor_coef Fsqd
_refine_ls_weighting_details 'calc w=1/[\s^2^(Fo^2^)+(0.2000P)^2^+0.0000P] where P=(Fo^2^+2Fc^2^)/3'
_refine_ls_weighting_scheme calc
_refine_ls_wR_factor_gt 0.3602
_refine_ls_wR_factor_ref 0.3787
_reflns_number_gt 1880
_reflns_number_total 2650
_reflns_threshold_expression >2sigma(I)
_cod_data_source_file c5ra19190d2.cif
_cod_data_source_block km
_cod_depositor_comments
;
The following automatic conversions were performed:

'_exptl_absorpt_correction_type' value 'EMPIRICAL' changed to
'empirical' according to
/usr/data/users/saulius/crontab/automatic-downloads/rss-feeds/RSC/lib/dictionaries/cif_core.dic
dictionary named 'cif_core.dic' version 2.4.2 from 2011-04-26.

Automatic conversion script
Id: cif_fix_values 4268 2015-11-12 08:31:59Z antanas 
;
_cod_original_cell_volume 1545.0(11)
_cod_original_sg_symbol_H-M 'P 21/c'
_cod_database_code 7224319

loop_
_symmetry_equiv_pos_as_xyz
'x, y, z'
'-x, y+1/2, -z+1/2'
'-x, -y, -z'
'x, -y-1/2, z-1/2'

loop_
_atom_site_label
_atom_site_type_symbol
_atom_site_fract_x
_atom_site_fract_y
_atom_site_fract_z
_atom_site_U_iso_or_equiv
_atom_site_adp_type
_atom_site_occupancy
_atom_site_symmetry_multiplicity
_atom_site_calc_flag
_atom_site_refinement_flags
S1 S 0.29289(17) 0.36044(12) 0.8376(2) 0.0721(8) Uani 1 1 d .
O1 O 0.9093(5) 0.3312(4) 0.2400(7) 0.0862(17) Uani 1 1 d .
O2 O 0.6648(4) 0.0854(3) 0.5186(6) 0.0649(13) Uani 1 1 d .
N1 N 0.5289(4) 0.2243(3) 0.6306(5) 0.0445(12) Uani 1 1 d .
C1 C 0.2029(6) 0.2914(6) 0.9181(9) 0.078(2) Uani 1 1 d .
H1 H 0.1418 0.3114 0.9670 0.093 Uiso 1 1 calc R
C2 C 0.3685(5) 0.2712(4) 0.7777(7) 0.0511(15) Uani 1 1 d .
C3 C 0.4632(5) 0.2886(4) 0.6888(7) 0.0479(15) Uani 1 1 d .
C4 C 0.6076(5) 0.2673(3) 0.5493(6) 0.0436(14) Uani 1 1 d .
C5 C 0.6962(5) 0.2367(3) 0.4673(6) 0.0434(14) Uani 1 1 d .
C6 C 0.7208(5) 0.1412(3) 0.4550(7) 0.0458(14) Uani 1 1 d .
C7 C 0.8164(5) 0.1154(4) 0.3647(7) 0.0525(15) Uani 1 1 d .
C8 C 0.8790(5) 0.1794(4) 0.2927(8) 0.0543(16) Uani 1 1 d .
C9 C 0.9673(6) 0.1518(5) 0.2100(9) 0.0685(19) Uani 1 1 d .
H9 H 1.0099 0.1940 0.1611 0.082 Uiso 1 1 calc R
C10 C 0.9925(7) 0.0626(6) 0.1999(10) 0.083(2) Uani 1 1 d .
H10 H 1.0515 0.0450 0.1434 0.100 Uiso 1 1 calc R
C11 C 0.7591(5) 0.3020(4) 0.3955(7) 0.0517(15) Uani 1 1 d .
C12 C 0.8539(5) 0.2754(4) 0.3056(7) 0.0593(17) Uani 1 1 d .
C13 C 0.8427(6) 0.0251(4) 0.3525(9) 0.0680(19) Uani 1 1 d .
H13 H 0.8001 -0.0179 0.3990 0.082 Uiso 1 1 calc R
C14 C 0.9317(7) -0.0002(6) 0.2719(10) 0.087(2) Uani 1 1 d .
H14 H 0.9503 -0.0601 0.2664 0.104 Uiso 1 1 calc R
C15 C 0.7341(6) 0.3934(4) 0.4087(8) 0.0589(17) Uani 1 1 d .
H15 H 0.7768 0.4352 0.3593 0.071 Uiso 1 1 calc R
C16 C 0.6490(6) 0.4220(4) 0.4917(7) 0.0599(18) Uani 1 1 d .
H16 H 0.6342 0.4827 0.5003 0.072 Uiso 1 1 calc R
C17 C 0.5846(6) 0.3589(3) 0.5633(7) 0.0535(17) Uani 1 1 d .
C18 C 0.3239(6) 0.1923(4) 0.8238(7) 0.0608(18) Uani 1 1 d .
H18 H 0.3535 0.1366 0.8041 0.073 Uiso 1 1 calc R
C19 C 0.2282(6) 0.2047(5) 0.9044(8) 0.071(2) Uani 1 1 d .
H19 H 0.1873 0.1583 0.9436 0.086 Uiso 1 1 calc R
N2A N 0.4955(5) 0.3702(3) 0.6512(6) 0.054(2) Uani 0.99(2) 1 d P
O4 O 0.4638(4) 0.0386(3) 0.6728(7) 0.060(2) Uani 0.94(2) 1 d P
H100 H 0.516(5) 0.169(4) 0.630(6) 0.043(15) Uiso 1 1 d .
H101 H 0.479(7) -0.005(7) 0.727(11) 0.10(3) Uiso 1 1 d .
H102 H 0.459(9) 0.011(8) 0.581(13) 0.13(4) Uiso 1 1 d .

loop_
_atom_site_aniso_label
_atom_site_aniso_U_11
_atom_site_aniso_U_22
_atom_site_aniso_U_33
_atom_site_aniso_U_23
_atom_site_aniso_U_13
_atom_site_aniso_U_12
S1 0.0750(15) 0.0599(12) 0.0818(14) -0.0124(8) 0.0068(10) 0.0147(9)
O1 0.078(4) 0.071(3) 0.112(4) 0.012(3) 0.024(3) -0.024(3)
O2 0.070(3) 0.036(2) 0.090(3) 0.0000(19) 0.021(2) -0.005(2)
N1 0.052(3) 0.027(2) 0.054(3) -0.0008(18) -0.002(2) 0.002(2)
C1 0.063(5) 0.095(6) 0.075(5) -0.015(4) 0.004(4) 0.001(4)
C2 0.060(4) 0.049(3) 0.043(3) -0.006(2) -0.005(3) 0.001(3)
C3 0.053(4) 0.040(3) 0.049(3) -0.003(2) -0.008(3) 0.002(3)
C4 0.053(4) 0.035(3) 0.042(3) -0.001(2) -0.007(2) -0.002(2)
C5 0.052(4) 0.036(3) 0.041(3) 0.000(2) -0.008(2) -0.006(2)
C6 0.050(4) 0.038(3) 0.049(3) 0.000(2) -0.004(3) -0.003(2)
C7 0.053(4) 0.049(3) 0.055(3) -0.001(3) -0.002(3) 0.000(3)
C8 0.046(4) 0.055(4) 0.062(4) -0.002(3) -0.002(3) -0.005(3)
C9 0.050(4) 0.076(5) 0.080(5) -0.003(3) 0.002(3) -0.003(3)
C10 0.058(5) 0.098(6) 0.095(6) -0.014(5) 0.014(4) 0.015(4)
C11 0.060(4) 0.045(3) 0.050(3) 0.003(2) -0.008(3) -0.014(3)
C12 0.062(4) 0.062(4) 0.053(4) 0.007(3) -0.009(3) -0.017(3)
C13 0.066(5) 0.050(4) 0.089(5) -0.003(3) 0.009(4) 0.012(3)
C14 0.081(6) 0.071(5) 0.109(6) -0.012(4) 0.010(5) 0.025(4)
C15 0.069(5) 0.037(3) 0.070(4) 0.006(3) -0.003(3) -0.012(3)
C16 0.084(5) 0.029(3) 0.066(4) 0.002(2) -0.003(3) -0.007(3)
C17 0.071(5) 0.033(3) 0.055(3) -0.003(2) -0.007(3) -0.002(3)
C18 0.073(5) 0.051(3) 0.059(4) -0.001(3) -0.004(3) 0.003(3)
C19 0.072(5) 0.079(5) 0.063(4) -0.005(3) 0.003(3) -0.011(4)
N2A 0.067(4) 0.038(3) 0.055(3) -0.002(2) -0.002(3) 0.003(2)
O4 0.070(4) 0.036(3) 0.074(4) 0.005(2) 0.006(3) -0.003(2)

loop_
_atom_type_symbol
_atom_type_description
_atom_type_scat_dispersion_real
_atom_type_scat_dispersion_imag
_atom_type_scat_source
C C 0.0033 0.0016 'International Tables Vol C Tables 4.2.6.8 and 6.1.1.4'
H H 0.0000 0.0000 'International Tables Vol C Tables 4.2.6.8 and 6.1.1.4'
N N 0.0061 0.0033 'International Tables Vol C Tables 4.2.6.8 and 6.1.1.4'
O O 0.0106 0.0060 'International Tables Vol C Tables 4.2.6.8 and 6.1.1.4'
S S 0.1246 0.1234 'International Tables Vol C Tables 4.2.6.8 and 6.1.1.4'

loop_
_geom_angle_atom_site_label_1
_geom_angle_atom_site_label_2
_geom_angle_atom_site_label_3
_geom_angle
C1 S1 C2 91.3(4)
C3 N1 C4 107.3(5)
C3 N1 H100 125(4)
C4 N1 H100 127(4)
C19 C1 S1 113.3(6)
C19 C1 H1 123.4
S1 C1 H1 123.4
C18 C2 C3 130.6(5)
C18 C2 S1 110.8(5)
C3 C2 S1 118.7(4)
N2A C3 N1 111.9(5)
N2A C3 C2 123.3(5)
N1 C3 C2 124.9(5)
N1 C4 C5 133.0(5)
N1 C4 C17 105.2(5)
C5 C4 C17 121.9(5)
C4 C5 C11 116.5(5)
C4 C5 C6 121.7(5)
C11 C5 C6 121.8(6)
O2 C6 C5 120.7(5)
O2 C6 C7 121.7(5)
C5 C6 C7 117.6(5)
C8 C7 C13 119.9(6)
C8 C7 C6 121.1(5)
C13 C7 C6 119.0(6)
C9 C8 C7 118.8(6)
C9 C8 C12 120.1(6)
C7 C8 C12 121.0(6)
C10 C9 C8 120.5(7)
C10 C9 H9 119.7
C8 C9 H9 119.7
C14 C10 C9 120.7(8)
C14 C10 H10 119.7
C9 C10 H10 119.7
C5 C11 C15 120.9(6)
C5 C11 C12 120.0(6)
C15 C11 C12 119.0(5)
O1 C12 C8 120.4(7)
O1 C12 C11 121.2(6)
C8 C12 C11 118.4(5)
C14 C13 C7 120.0(7)
C14 C13 H13 120.0
C7 C13 H13 120.0
C10 C14 C13 120.0(7)
C10 C14 H14 120.0
C13 C14 H14 120.0
C16 C15 C11 121.8(6)
C16 C15 H15 119.1
C11 C15 H15 119.1
C15 C16 C17 118.7(6)
C15 C16 H16 120.6
C17 C16 H16 120.6
N2A C17 C16 130.0(5)
N2A C17 C4 109.9(5)
C16 C17 C4 120.2(6)
C2 C18 C19 112.5(6)
C2 C18 H18 123.7
C19 C18 H18 123.7
C1 C19 C18 112.1(7)
C1 C19 H19 123.9
C18 C19 H19 123.9
C3 N2A C17 105.8(5)
H101 O4 H102 96(9)

loop_
_geom_bond_atom_site_label_1
_geom_bond_atom_site_label_2
_geom_bond_distance
S1 C1 1.687(8)
S1 C2 1.722(6)
O1 C12 1.227(8)
O2 C6 1.225(7)
N1 C3 1.367(7)
N1 C4 1.376(7)
N1 H100 0.85(6)
C1 C19 1.343(11)
C1 H1 0.9300
C2 C18 1.369(9)
C2 C3 1.445(9)
C3 N2A 1.329(7)
C4 C5 1.402(8)
C4 C17 1.409(7)
C5 C11 1.403(8)
C5 C6 1.468(7)
C6 C7 1.489(9)
C7 C8 1.388(9)
C7 C13 1.397(9)
C8 C9 1.387(10)
C8 C12 1.477(9)
C9 C10 1.376(11)
C9 H9 0.9300
C10 C14 1.363(12)
C10 H10 0.9300
C11 C15 1.409(9)
C11 C12 1.482(10)
C13 C14 1.375(11)
C13 H13 0.9300
C14 H14 0.9300
C15 C16 1.361(9)
C15 H15 0.9300
C16 C17 1.392(9)
C16 H16 0.9300
C17 N2A 1.368(9)
C18 C19 1.407(10)
C18 H18 0.9300
C19 H19 0.9300
O4 H101 0.81(11)
O4 H102 0.86(11)
